data_4034974
loop_
_publ_author_name
'Liu, Jia-Wang'
'Zhang, Ming-Yu'
'Yan, Yong-Ming'
'Wei, Xiao-Yi'
'Dong, Lu'
'Zhu, Yan-Xia'
'Cheng, Yong-Xian'

_publ_section_title
;
 Characterization of Sesquiterpene Dimers from Resina Commiphora That
 Promote Adipose-Derived Stem Cell Proliferation and Differentiation.
;
_journal_issue 5
_journal_name_full 'The Journal of organic chemistry'
_journal_page_first 2725
_journal_page_last 2733
_journal_paper_doi 10.1021/acs.joc.7b03182
_journal_volume 83
_journal_year 2018
_chemical_absolute_configuration ad
_chemical_formula_moiety 'C33 H48 O6'
_chemical_formula_sum 'C33 H48 O6'
_chemical_formula_weight 540.71
_space_group_crystal_system orthorhombic
_space_group_IT_number 19
_space_group_name_Hall 'P 2ac 2ab'
_space_group_name_H-M_alt 'P 21 21 21'
_atom_sites_solution_hydrogens geom
_atom_sites_solution_primary direct
_atom_sites_solution_secondary difmap
_audit_creation_method SHELXL-2014/7
_cell_angle_alpha 90
_cell_angle_beta 90
_cell_angle_gamma 90
_cell_formula_units_Z 4
_cell_length_a 12.4728(4)
_cell_length_b 13.9162(4)
_cell_length_c 17.2735(5)
_cell_measurement_reflns_used 9072
_cell_measurement_temperature 100(2)
_cell_measurement_theta_max 70.27
_cell_measurement_theta_min 4.08
_cell_volume 2998.23(16)
_computing_cell_refinement 'Bruker SAINT'
_computing_data_collection 'Bruker APEX2'
_computing_data_reduction 'Bruker SAINT'
_computing_molecular_graphics 'Bruker SHELXTL'
_computing_publication_material 'Bruker SHELXTL'
_computing_structure_refinement 'SHELXL-2014 (Sheldrick 2014)'
_computing_structure_solution 'SHELXS-97 (Sheldrick 2008)'
_diffrn_ambient_temperature 100(2)
_diffrn_measured_fraction_theta_full 0.998
_diffrn_measured_fraction_theta_max 0.991
_diffrn_measurement_device_type 'Bruker APEX-II CCD'
_diffrn_measurement_method '\f and \w scans'
_diffrn_radiation_type CuK\a
_diffrn_radiation_wavelength 1.54178
_diffrn_reflns_av_R_equivalents 0.0302
_diffrn_reflns_av_unetI/netI 0.0303
_diffrn_reflns_Laue_measured_fraction_full 0.998
_diffrn_reflns_Laue_measured_fraction_max 0.991
_diffrn_reflns_limit_h_max 15
_diffrn_reflns_limit_h_min -15
_diffrn_reflns_limit_k_max 16
_diffrn_reflns_limit_k_min -16
_diffrn_reflns_limit_l_max 21
_diffrn_reflns_limit_l_min -20
_diffrn_reflns_number 19107
_diffrn_reflns_point_group_measured_fraction_full 0.987
_diffrn_reflns_point_group_measured_fraction_max 0.972
_diffrn_reflns_theta_full 67.679
_diffrn_reflns_theta_max 70.265
_diffrn_reflns_theta_min 4.079
_diffrn_source 'fine-focus sealed tube'
_exptl_absorpt_coefficient_mu 0.643
_exptl_absorpt_correction_type multi-scan
_exptl_absorpt_process_details sadabs
_exptl_crystal_colour colourless
_exptl_crystal_density_diffrn 1.198
_exptl_crystal_description prism
_exptl_crystal_F_000 1176
_exptl_crystal_size_max 1.400
_exptl_crystal_size_mid 0.400
_exptl_crystal_size_min 0.110
_exptl_transmission_factor_max 0.4684
_exptl_transmission_factor_min 0.3224
_refine_diff_density_max 0.200
_refine_diff_density_min -0.165
_refine_diff_density_rms 0.036
_refine_ls_abs_structure_details
;
 Flack x determined using 2338 quotients [(I+)-(I-)]/[(I+)+(I-)]
 (Parsons, Flack and Wagner, Acta Cryst. B69 (2013) 249-259).
;
_refine_ls_abs_structure_Flack 0.08(3)
_refine_ls_extinction_coef 0.0040(3)
_refine_ls_extinction_expression Fc^*^=kFc[1+0.001xFc^2^\l^3^/sin(2\q)]^-1/4^
_refine_ls_extinction_method 'SHELXL-2014/7 (Sheldrick 2014'
_refine_ls_goodness_of_fit_ref 1.045
_refine_ls_hydrogen_treatment constr
_refine_ls_matrix_type full
_refine_ls_number_parameters 362
_refine_ls_number_reflns 5537
_refine_ls_number_restraints 0
_refine_ls_restrained_S_all 1.045
_refine_ls_R_factor_all 0.0286
_refine_ls_R_factor_gt 0.0285
_refine_ls_shift/su_max 0.000
_refine_ls_shift/su_mean 0.000
_refine_ls_structure_factor_coef Fsqd
_refine_ls_weighting_details 'w=1/[\s^2^(Fo^2^)+(0.0377P)^2^+0.5600P] where P=(Fo^2^+2Fc^2^)/3'
_refine_ls_weighting_scheme calc
_refine_ls_wR_factor_gt 0.0723
_refine_ls_wR_factor_ref 0.0723
_reflns_Friedel_coverage 0.746
_reflns_Friedel_fraction_full 0.972
_reflns_Friedel_fraction_max 0.948
_reflns_number_gt 5522
_reflns_number_total 5537
_reflns_threshold_expression 'I > 2\s(I)'
_cod_data_source_file jo7b03182_si_002.cif
_cod_data_source_block cu_qljw23c_0m
_cod_database_code 4034974
_shelx_shelxl_version_number 2014/7
_shelx_space_group_comment
;
The symmetry employed for this shelxl refinement is uniquely defined
by the following loop, which should always be used as a source of
symmetry information in preference to the above space-group names.
They are only intended as comments.
;
_shelx_estimated_absorpt_t_min 0.466
_shelx_estimated_absorpt_t_max 0.933

loop_
_space_group_symop_operation_xyz
'x, y, z'
'x+1/2, -y+1/2, -z'
'-x, y+1/2, -z+1/2'
'-x+1/2, -y, z+1/2'

loop_
_atom_site_label
_atom_site_type_symbol
_atom_site_fract_x
_atom_site_fract_y
_atom_site_fract_z
_atom_site_U_iso_or_equiv
_atom_site_adp_type
_atom_site_occupancy
_atom_site_site_symmetry_order
_atom_site_calc_flag
_atom_site_refinement_flags_posn
_atom_site_refinement_flags_adp
O1 O -0.01863(9) 0.48897(9) 0.24593(6) 0.0230(3) Uani 1 1 d . .
O2 O 0.10052(9) 0.42409(8) 0.12798(6) 0.0211(2) Uani 1 1 d . .
O3 O 0.31527(9) 0.61732(8) 0.01695(6) 0.0195(2) Uani 1 1 d . .
O4 O 0.51661(10) 0.28450(9) 0.25996(6) 0.0248(3) Uani 1 1 d . .
O5 O -0.19153(10) 0.55013(10) -0.01520(7) 0.0277(3) Uani 1 1 d . .
O6 O 0.14855(10) 0.50244(9) 0.29307(7) 0.0276(3) Uani 1 1 d . .
C1 C 0.02835(15) 0.38625(14) 0.34815(10) 0.0307(4) Uani 1 1 d . .
H3 H 0.0319 0.3245 0.3210 0.046 Uiso 1 1 calc R U
H49 H -0.0452 0.3976 0.3658 0.046 Uiso 1 1 calc R U
H1 H 0.0767 0.3849 0.3929 0.046 Uiso 1 1 calc R U
C2 C 0.06143(13) 0.46501(13) 0.29448(9) 0.0230(3) Uani 1 1 d . .
C3 C 0.00874(13) 0.55627(12) 0.18490(9) 0.0212(3) Uani 1 1 d . .
H48 H 0.0331 0.6185 0.2078 0.025 Uiso 1 1 calc R U
C4 C 0.10014(12) 0.51076(11) 0.13734(9) 0.0181(3) Uani 1 1 d . .
C5 C 0.18718(13) 0.56916(11) 0.10532(9) 0.0175(3) Uani 1 1 d . .
C6 C 0.25646(12) 0.53146(11) 0.03831(9) 0.0172(3) Uani 1 1 d . .
C7 C 0.34734(12) 0.46969(11) 0.07709(9) 0.0170(3) Uani 1 1 d . .
H26 H 0.3151 0.4274 0.1177 0.020 Uiso 1 1 calc R U
C8 C 0.40552(12) 0.40880(11) 0.01889(9) 0.0184(3) Uani 1 1 d . .
H8 H 0.4422 0.4420 -0.0212 0.022 Uiso 1 1 calc R U
C9 C 0.41125(13) 0.31310(11) 0.01749(9) 0.0191(3) Uani 1 1 d . .
C10 C 0.35919(13) 0.24959(12) 0.07819(10) 0.0216(3) Uani 1 1 d . .
H16 H 0.3252 0.1942 0.0519 0.026 Uiso 1 1 calc R U
H7 H 0.3017 0.2865 0.1041 0.026 Uiso 1 1 calc R U
C11 C 0.43749(14) 0.21130(12) 0.14058(9) 0.0239(3) Uani 1 1 d . .
H6 H 0.3955 0.1805 0.1824 0.029 Uiso 1 1 calc R U
H17 H 0.4838 0.1614 0.1171 0.029 Uiso 1 1 calc R U
C12 C 0.50801(14) 0.28873(13) 0.17549(9) 0.0223(3) Uani 1 1 d . .
C13 C 0.61385(14) 0.30461(14) 0.13625(10) 0.0272(4) Uani 1 1 d . .
H5 H 0.6545 0.3537 0.1644 0.041 Uiso 1 1 calc R U
H4 H 0.6017 0.3262 0.0830 0.041 Uiso 1 1 calc R U
H2 H 0.6545 0.2443 0.1357 0.041 Uiso 1 1 calc R U
C14 C 0.24367(12) 0.64111(11) 0.13798(9) 0.0190(3) Uani 1 1 d . .
C15 C 0.34867(13) 0.64200(12) 0.09353(9) 0.0196(3) Uani 1 1 d . .
H43 H 0.3888 0.7041 0.0970 0.024 Uiso 1 1 calc R U
C16 C 0.41646(13) 0.55106(11) 0.11745(9) 0.0184(3) Uani 1 1 d . .
C17 C 0.42221(13) 0.54105(12) 0.20638(9) 0.0204(3) Uani 1 1 d . .
H22 H 0.4454 0.6036 0.2280 0.025 Uiso 1 1 calc R U
H21 H 0.3488 0.5286 0.2258 0.025 Uiso 1 1 calc R U
C18 C 0.49636(13) 0.46289(13) 0.23875(9) 0.0224(3) Uani 1 1 d . .
H19 H 0.5681 0.4698 0.2148 0.027 Uiso 1 1 calc R U
H20 H 0.5046 0.4728 0.2952 0.027 Uiso 1 1 calc R U
C19 C 0.45620(13) 0.36219(12) 0.22459(9) 0.0207(3) Uani 1 1 d . .
H18 H 0.3767 0.3551 0.2290 0.025 Uiso 1 1 calc R U
C20 C 0.47020(13) 0.25883(12) -0.04633(9) 0.0212(3) Uani 1 1 d . .
H9 H 0.5099 0.2048 -0.0212 0.025 Uiso 1 1 calc R U
C21 C 0.38924(15) 0.21428(15) -0.10264(11) 0.0308(4) Uani 1 1 d . .
H10 H 0.3468 0.2653 -0.1268 0.046 Uiso 1 1 calc R U
H11 H 0.3415 0.1707 -0.0743 0.046 Uiso 1 1 calc R U
H12 H 0.4276 0.1783 -0.1427 0.046 Uiso 1 1 calc R U
C22 C 0.55180(15) 0.31798(14) -0.09137(11) 0.0294(4) Uani 1 1 d . .
H15 H 0.5144 0.3667 -0.1222 0.044 Uiso 1 1 calc R U
H14 H 0.5927 0.2757 -0.1258 0.044 Uiso 1 1 calc R U
H13 H 0.6008 0.3496 -0.0551 0.044 Uiso 1 1 calc R U
C23 C 0.52882(13) 0.56450(13) 0.08309(10) 0.0234(3) Uani 1 1 d . .
H23 H 0.5670 0.6145 0.1120 0.035 Uiso 1 1 calc R U
H25 H 0.5227 0.5837 0.0287 0.035 Uiso 1 1 calc R U
H24 H 0.5686 0.5039 0.0866 0.035 Uiso 1 1 calc R U
C24 C 0.19576(13) 0.49094(12) -0.03103(9) 0.0195(3) Uani 1 1 d . .
H41 H 0.2432 0.4891 -0.0769 0.023 Uiso 1 1 calc R U
H42 H 0.1717 0.4246 -0.0198 0.023 Uiso 1 1 calc R U
C25 C 0.09988(13) 0.55462(12) -0.04695(8) 0.0202(3) Uani 1 1 d . .
C26 C 0.00275(13) 0.52916(12) -0.02129(9) 0.0206(3) Uani 1 1 d . .
H37 H -0.0087 0.4633 -0.0094 0.025 Uiso 1 1 calc R U
C27 C -0.08940(13) 0.59681(12) -0.00993(10) 0.0230(3) Uani 1 1 d . .
H30 H -0.0856 0.6485 -0.0500 0.028 Uiso 1 1 calc R U
C28 C -0.21715(15) 0.52565(15) -0.09262(11) 0.0318(4) Uani 1 1 d . .
H27 H -0.2204 0.5842 -0.1241 0.048 Uiso 1 1 calc R U
H28 H -0.2868 0.4931 -0.0940 0.048 Uiso 1 1 calc R U
H29 H -0.1619 0.4827 -0.1134 0.048 Uiso 1 1 calc R U
C29 C -0.08369(14) 0.64300(13) 0.07060(10) 0.0251(4) Uani 1 1 d . .
H31 H -0.1408 0.6921 0.0746 0.030 Uiso 1 1 calc R U
H36 H -0.0140 0.6764 0.0758 0.030 Uiso 1 1 calc R U
C30 C -0.09593(13) 0.57136(13) 0.13900(10) 0.0246(3) Uani 1 1 d . .
H35 H -0.1182 0.5078 0.1172 0.030 Uiso 1 1 calc R U
C31 C -0.18448(15) 0.60572(18) 0.19410(12) 0.0383(5) Uani 1 1 d . .
H32 H -0.1941 0.5585 0.2357 0.057 Uiso 1 1 calc R U
H34 H -0.2518 0.6127 0.1654 0.057 Uiso 1 1 calc R U
H33 H -0.1642 0.6678 0.2165 0.057 Uiso 1 1 calc R U
C32 C 0.12408(14) 0.65170(13) -0.08170(11) 0.0271(4) Uani 1 1 d . .
H39 H 0.0600 0.6763 -0.1079 0.041 Uiso 1 1 calc R U
H40 H 0.1826 0.6455 -0.1192 0.041 Uiso 1 1 calc R U
H38 H 0.1453 0.6963 -0.0406 0.041 Uiso 1 1 calc R U
C33 C 0.22577(14) 0.70202(12) 0.20817(10) 0.0236(3) Uani 1 1 d . .
H46 H 0.1638 0.7440 0.1996 0.035 Uiso 1 1 calc R U
H44 H 0.2896 0.7414 0.2178 0.035 Uiso 1 1 calc R U
H45 H 0.2122 0.6606 0.2530 0.035 Uiso 1 1 calc R U

loop_
_atom_site_aniso_label
_atom_site_aniso_U_11
_atom_site_aniso_U_22
_atom_site_aniso_U_33
_atom_site_aniso_U_23
_atom_site_aniso_U_13
_atom_site_aniso_U_12
O1 0.0185(5) 0.0300(6) 0.0205(5) -0.0003(5) 0.0004(4) -0.0004(5)
O2 0.0205(5) 0.0200(6) 0.0229(5) -0.0008(4) -0.0013(5) -0.0020(4)
O3 0.0198(5) 0.0183(5) 0.0202(5) 0.0027(4) -0.0027(4) -0.0028(4)
O4 0.0285(6) 0.0268(6) 0.0190(5) 0.0037(5) -0.0020(5) 0.0094(5)
O5 0.0191(6) 0.0353(7) 0.0287(6) 0.0015(5) -0.0064(5) -0.0011(5)
O6 0.0227(6) 0.0348(7) 0.0252(6) 0.0024(5) -0.0052(5) -0.0032(5)
C1 0.0306(9) 0.0352(10) 0.0263(9) 0.0055(7) -0.0010(7) -0.0037(8)
C2 0.0224(8) 0.0276(8) 0.0188(7) -0.0031(7) -0.0001(6) 0.0008(7)
C3 0.0180(7) 0.0237(8) 0.0219(7) -0.0003(6) -0.0002(6) -0.0004(6)
C4 0.0160(7) 0.0221(8) 0.0162(7) -0.0001(6) -0.0059(6) 0.0015(6)
C5 0.0162(7) 0.0177(7) 0.0187(7) 0.0005(6) -0.0038(6) 0.0031(6)
C6 0.0170(7) 0.0165(7) 0.0182(7) 0.0011(6) -0.0008(6) -0.0007(6)
C7 0.0150(7) 0.0176(7) 0.0184(7) 0.0008(6) -0.0017(6) -0.0014(6)
C8 0.0135(7) 0.0240(8) 0.0177(7) 0.0026(6) -0.0011(6) 0.0013(6)
C9 0.0153(7) 0.0231(8) 0.0190(7) 0.0005(6) -0.0038(6) 0.0018(6)
C10 0.0209(8) 0.0195(8) 0.0242(8) -0.0006(6) 0.0001(6) 0.0005(7)
C11 0.0284(8) 0.0210(8) 0.0223(8) 0.0026(7) 0.0019(7) 0.0034(7)
C12 0.0237(8) 0.0251(8) 0.0182(7) 0.0044(6) -0.0013(6) 0.0057(7)
C13 0.0216(8) 0.0369(10) 0.0230(8) 0.0030(7) -0.0014(7) 0.0077(7)
C14 0.0180(7) 0.0168(7) 0.0221(7) 0.0019(6) -0.0054(6) 0.0021(6)
C15 0.0191(7) 0.0174(7) 0.0224(8) 0.0020(6) -0.0043(6) -0.0028(6)
C16 0.0157(7) 0.0181(7) 0.0215(7) 0.0005(6) -0.0022(6) -0.0011(6)
C17 0.0195(7) 0.0203(8) 0.0215(7) -0.0020(6) -0.0049(6) -0.0008(6)
C18 0.0209(7) 0.0260(8) 0.0203(7) 0.0017(6) -0.0044(6) 0.0010(7)
C19 0.0194(7) 0.0244(8) 0.0182(7) 0.0035(6) -0.0026(6) 0.0045(7)
C20 0.0190(8) 0.0227(8) 0.0220(7) -0.0001(6) -0.0024(6) 0.0060(6)
C21 0.0272(9) 0.0371(10) 0.0280(8) -0.0091(8) -0.0055(7) 0.0077(8)
C22 0.0310(9) 0.0293(9) 0.0280(9) 0.0018(7) 0.0083(7) 0.0064(7)
C23 0.0164(8) 0.0264(8) 0.0274(8) 0.0023(7) -0.0025(6) -0.0033(7)
C24 0.0196(7) 0.0211(8) 0.0179(7) -0.0014(6) -0.0020(6) -0.0003(6)
C25 0.0229(8) 0.0219(8) 0.0158(7) -0.0014(6) -0.0060(6) -0.0001(6)
C26 0.0236(8) 0.0190(7) 0.0194(7) -0.0009(6) -0.0082(6) -0.0004(6)
C27 0.0194(8) 0.0233(8) 0.0263(8) 0.0031(7) -0.0064(6) -0.0009(7)
C28 0.0271(9) 0.0345(10) 0.0339(9) 0.0028(8) -0.0115(8) -0.0028(8)
C29 0.0224(8) 0.0236(8) 0.0294(8) -0.0018(7) -0.0047(7) 0.0044(7)
C30 0.0172(8) 0.0299(9) 0.0268(8) -0.0017(7) -0.0036(7) 0.0016(7)
C31 0.0204(9) 0.0578(13) 0.0366(10) 0.0030(10) 0.0010(8) 0.0090(9)
C32 0.0254(8) 0.0284(9) 0.0275(8) 0.0073(7) -0.0061(7) -0.0013(7)
C33 0.0227(8) 0.0214(8) 0.0267(8) -0.0058(7) -0.0044(7) 0.0008(6)

loop_
_atom_type_symbol
_atom_type_description
_atom_type_scat_dispersion_real
_atom_type_scat_dispersion_imag
_atom_type_scat_source
C C 0.0181 0.0091 'International Tables Vol C Tables 4.2.6.8 and 6.1.1.4'
H H 0.0000 0.0000 'International Tables Vol C Tables 4.2.6.8 and 6.1.1.4'
O O 0.0492 0.0322 'International Tables Vol C Tables 4.2.6.8 and 6.1.1.4'

loop_
_geom_angle_atom_site_label_1
_geom_angle_atom_site_label_2
_geom_angle_atom_site_label_3
_geom_angle
C2 O1 C3 115.98(13)
C15 O3 C6 96.31(11)
C19 O4 C12 60.85(10)
C28 O5 C27 111.69(13)
C2 C1 H3 109.5
C2 C1 H49 109.5
H3 C1 H49 109.5
C2 C1 H1 109.5
H3 C1 H1 109.5
H49 C1 H1 109.5
O6 C2 O1 123.32(16)
O6 C2 C1 125.35(16)
O1 C2 C1 111.32(15)
O1 C3 C4 107.22(13)
O1 C3 C30 105.21(13)
C4 C3 C30 114.10(13)
O1 C3 H48 110.0
C4 C3 H48 110.0
C30 C3 H48 110.0
O2 C4 C5 119.80(14)
O2 C4 C3 118.75(14)
C5 C4 C3 121.44(14)
C14 C5 C4 129.90(15)
C14 C5 C6 105.96(14)
C4 C5 C6 120.78(14)
O3 C6 C24 110.85(12)
O3 C6 C5 101.24(12)
C24 C6 C5 116.02(13)
O3 C6 C7 101.20(11)
C24 C6 C7 119.36(13)
C5 C6 C7 105.73(12)
C8 C7 C6 111.82(12)
C8 C7 C16 115.78(13)
C6 C7 C16 100.89(12)
C8 C7 H26 109.3
C6 C7 H26 109.3
C16 C7 H26 109.3
C9 C8 C7 126.96(15)
C9 C8 H8 116.5
C7 C8 H8 116.5
C8 C9 C10 123.11(15)
C8 C9 C20 122.22(15)
C10 C9 C20 114.66(14)
C9 C10 C11 114.29(13)
C9 C10 H16 108.7
C11 C10 H16 108.7
C9 C10 H7 108.7
C11 C10 H7 108.7
H16 C10 H7 107.6
C12 C11 C10 113.46(14)
C12 C11 H6 108.9
C10 C11 H6 108.9
C12 C11 H17 108.9
C10 C11 H17 108.9
H6 C11 H17 107.7
O4 C12 C19 59.19(10)
O4 C12 C13 113.06(14)
C19 C12 C13 122.85(16)
O4 C12 C11 114.22(14)
C19 C12 C11 117.80(15)
C13 C12 C11 115.82(14)
C12 C13 H5 109.5
C12 C13 H4 109.5
H5 C13 H4 109.5
C12 C13 H2 109.5
H5 C13 H2 109.5
H4 C13 H2 109.5
C5 C14 C33 133.00(15)
C5 C14 C15 104.20(14)
C33 C14 C15 122.27(14)
O3 C15 C14 102.40(12)
O3 C15 C16 101.89(12)
C14 C15 C16 108.87(13)
O3 C15 H43 114.1
C14 C15 H43 114.1
C16 C15 H43 114.1
C23 C16 C17 110.71(13)
C23 C16 C15 106.90(13)
C17 C16 C15 110.98(13)
C23 C16 C7 114.46(13)
C17 C16 C7 113.48(13)
C15 C16 C7 99.58(12)
C18 C17 C16 117.05(14)
C18 C17 H22 108.0
C16 C17 H22 108.0
C18 C17 H21 108.0
C16 C17 H21 108.0
H22 C17 H21 107.3
C19 C18 C17 113.56(13)
C19 C18 H19 108.9
C17 C18 H19 108.9
C19 C18 H20 108.9
C17 C18 H20 108.9
H19 C18 H20 107.7
O4 C19 C12 59.96(10)
O4 C19 C18 116.82(13)
C12 C19 C18 126.22(15)
O4 C19 H18 114.2
C12 C19 H18 114.2
C18 C19 H18 114.2
C22 C20 C9 115.08(14)
C22 C20 C21 109.55(15)
C9 C20 C21 109.95(13)
C22 C20 H9 107.3
C9 C20 H9 107.3
C21 C20 H9 107.3
C20 C21 H10 109.5
C20 C21 H11 109.5
H10 C21 H11 109.5
C20 C21 H12 109.5
H10 C21 H12 109.5
H11 C21 H12 109.5
C20 C22 H15 109.5
C20 C22 H14 109.5
H15 C22 H14 109.5
C20 C22 H13 109.5
H15 C22 H13 109.5
H14 C22 H13 109.5
C16 C23 H23 109.5
C16 C23 H25 109.5
H23 C23 H25 109.5
C16 C23 H24 109.5
H23 C23 H24 109.5
H25 C23 H24 109.5
C25 C24 C6 108.57(13)
C25 C24 H41 110.0
C6 C24 H41 110.0
C25 C24 H42 110.0
C6 C24 H42 110.0
H41 C24 H42 108.4
C26 C25 C32 123.37(15)
C26 C25 C24 120.01(15)
C32 C25 C24 116.01(14)
C25 C26 C27 124.86(15)
C25 C26 H37 117.6
C27 C26 H37 117.6
O5 C27 C26 112.88(13)
O5 C27 C29 106.79(14)
C26 C27 C29 110.26(13)
O5 C27 H30 108.9
C26 C27 H30 108.9
C29 C27 H30 108.9
O5 C28 H27 109.5
O5 C28 H28 109.5
H27 C28 H28 109.5
O5 C28 H29 109.5
H27 C28 H29 109.5
H28 C28 H29 109.5
C27 C29 C30 114.59(14)
C27 C29 H31 108.6
C30 C29 H31 108.6
C27 C29 H36 108.6
C30 C29 H36 108.6
H31 C29 H36 107.6
C31 C30 C3 109.46(14)
C31 C30 C29 110.03(15)
C3 C30 C29 113.28(14)
C31 C30 H35 108.0
C3 C30 H35 108.0
C29 C30 H35 108.0
C30 C31 H32 109.5
C30 C31 H34 109.5
H32 C31 H34 109.5
C30 C31 H33 109.5
H32 C31 H33 109.5
H34 C31 H33 109.5
C25 C32 H39 109.5
C25 C32 H40 109.5
H39 C32 H40 109.5
C25 C32 H38 109.5
H39 C32 H38 109.5
H40 C32 H38 109.5
C14 C33 H46 109.5
C14 C33 H44 109.5
H46 C33 H44 109.5
C14 C33 H45 109.5
H46 C33 H45 109.5
H44 C33 H45 109.5

loop_
_geom_bond_atom_site_label_1
_geom_bond_atom_site_label_2
_geom_bond_distance
O1 C2 1.346(2)
O1 C3 1.451(2)
O2 C4 1.217(2)
O3 C15 1.4288(19)
O3 C6 1.4498(18)
O4 C19 1.4526(19)
O4 C12 1.4642(18)
O5 C28 1.417(2)
O5 C27 1.433(2)
O6 C2 1.205(2)
C1 C2 1.494(2)
C1 H3 0.9800
C1 H49 0.9800
C1 H1 0.9800
C3 C4 1.541(2)
C3 C30 1.542(2)
C3 H48 1.0000
C4 C5 1.465(2)
C5 C14 1.348(2)
C5 C6 1.537(2)
C6 C24 1.525(2)
C6 C7 1.572(2)
C7 C8 1.502(2)
C7 C16 1.585(2)
C7 H26 1.0000
C8 C9 1.334(2)
C8 H8 0.9500
C9 C10 1.517(2)
C9 C20 1.525(2)
C10 C11 1.549(2)
C10 H16 0.9900
C10 H7 0.9900
C11 C12 1.516(2)
C11 H6 0.9900
C11 H17 0.9900
C12 C19 1.477(2)
C12 C13 1.500(2)
C13 H5 0.9800
C13 H4 0.9800
C13 H2 0.9800
C14 C33 1.496(2)
C14 C15 1.518(2)
C15 C16 1.577(2)
C15 H43 1.0000
C16 C23 1.533(2)
C16 C17 1.544(2)
C17 C18 1.533(2)
C17 H22 0.9900
C17 H21 0.9900
C18 C19 1.508(2)
C18 H19 0.9900
C18 H20 0.9900
C19 H18 1.0000
C20 C22 1.523(2)
C20 C21 1.533(2)
C20 H9 1.0000
C21 H10 0.9800
C21 H11 0.9800
C21 H12 0.9800
C22 H15 0.9800
C22 H14 0.9800
C22 H13 0.9800
C23 H23 0.9800
C23 H25 0.9800
C23 H24 0.9800
C24 C25 1.514(2)
C24 H41 0.9900
C24 H42 0.9900
C25 C26 1.338(2)
C25 C32 1.509(2)
C26 C27 1.499(2)
C26 H37 0.9500
C27 C29 1.534(2)
C27 H30 1.0000
C28 H27 0.9800
C28 H28 0.9800
C28 H29 0.9800
C29 C30 1.554(2)
C29 H31 0.9900
C29 H36 0.9900
C30 C31 1.534(2)
C30 H35 1.0000
C31 H32 0.9800
C31 H34 0.9800
C31 H33 0.9800
C32 H39 0.9800
C32 H40 0.9800
C32 H38 0.9800
C33 H46 0.9800
C33 H44 0.9800
C33 H45 0.9800

loop_
_geom_hbond_atom_site_label_D
_geom_hbond_atom_site_label_H
_geom_hbond_atom_site_label_A
_geom_hbond_distance_DH
_geom_hbond_distance_HA
_geom_hbond_distance_DA
_geom_hbond_angle_DHA
_geom_hbond_site_symmetry_A
C24 H41 O6 0.99 2.62 3.607(2) 173.0 4_564
C1 H1 O3 0.98 2.53 3.508(2) 174.2 4_565
C24 H41 O6 0.99 2.62 3.607(2) 173.0 4_564
C1 H1 O3 0.98 2.53 3.508(2) 174.2 4_565
C24 H41 O6 0.99 2.62 3.607(2) 173.0 4_564
C1 H1 O3 0.98 2.53 3.508(2) 174.2 4_565
C24 H41 O6 0.99 2.62 3.607(2) 173.0 4_564
C1 H1 O3 0.98 2.53 3.508(2) 174.2 4_565
C24 H41 O6 0.99 2.62 3.607(2) 173.0 4_564
C1 H1 O3 0.98 2.53 3.508(2) 174.2 4_565
C1 H1 O3 0.98 2.53 3.508(2) 174.2 4_565
C24 H41 O6 0.99 2.62 3.607(2) 173.0 4_564
C1 H1 O3 0.98 2.53 3.508(2) 174.2 4_565
C24 H41 O6 0.99 2.62 3.607(2) 173.0 4_564
C1 H1 O3 0.98 2.53 3.508(2) 174.2 4_565
C24 H41 O6 0.99 2.62 3.607(2) 173.0 4_564
C1 H1 O3 0.98 2.53 3.508(2) 174.2 4_565
C24 H41 O6 0.99 2.62 3.607(2) 173.0 4_564

loop_
_geom_torsion_atom_site_label_1
_geom_torsion_atom_site_label_2
_geom_torsion_atom_site_label_3
_geom_torsion_atom_site_label_4
_geom_torsion
C3 O1 C2 O6 6.5(2)
C3 O1 C2 C1 -172.56(14)
C2 O1 C3 C4 58.53(17)
C2 O1 C3 C30 -179.65(13)
O1 C3 C4 O2 35.16(19)
C30 C3 C4 O2 -80.91(18)
O1 C3 C4 C5 -143.21(14)
C30 C3 C4 C5 100.72(17)
O2 C4 C5 C14 -135.03(18)
C3 C4 C5 C14 43.3(2)
O2 C4 C5 C6 21.2(2)
C3 C4 C5 C6 -160.43(13)
C15 O3 C6 C24 172.87(13)
C15 O3 C6 C5 49.21(13)
C15 O3 C6 C7 -59.52(13)
C14 C5 C6 O3 -29.15(15)
C4 C5 C6 O3 169.60(13)
C14 C5 C6 C24 -149.21(14)
C4 C5 C6 C24 49.5(2)
C14 C5 C6 C7 76.01(15)
C4 C5 C6 C7 -85.23(16)
O3 C6 C7 C8 -88.61(14)
C24 C6 C7 C8 33.24(19)
C5 C6 C7 C8 166.19(13)
O3 C6 C7 C16 35.03(13)
C24 C6 C7 C16 156.88(13)
C5 C6 C7 C16 -70.17(14)
C6 C7 C8 C9 -118.44(18)
C16 C7 C8 C9 126.77(17)
C7 C8 C9 C10 -1.3(3)
C7 C8 C9 C20 178.05(14)
C8 C9 C10 C11 -100.56(19)
C20 C9 C10 C11 80.06(17)
C9 C10 C11 C12 48.76(19)
C19 O4 C12 C13 115.63(17)
C19 O4 C12 C11 -109.10(16)
C10 C11 C12 O4 134.86(14)
C10 C11 C12 C19 68.29(19)
C10 C11 C12 C13 -91.14(18)
C4 C5 C14 C33 -15.8(3)
C6 C5 C14 C33 -174.74(16)
C4 C5 C14 C15 155.66(15)
C6 C5 C14 C15 -3.24(16)
C6 O3 C15 C14 -52.15(13)
C6 O3 C15 C16 60.47(13)
C5 C14 C15 O3 35.47(15)
C33 C14 C15 O3 -151.87(14)
C5 C14 C15 C16 -71.87(15)
C33 C14 C15 C16 100.79(17)
O3 C15 C16 C23 82.48(14)
C14 C15 C16 C23 -169.82(13)
O3 C15 C16 C17 -156.70(12)
C14 C15 C16 C17 -49.01(16)
O3 C15 C16 C7 -36.87(14)
C14 C15 C16 C7 70.83(14)
C8 C7 C16 C23 7.88(19)
C6 C7 C16 C23 -112.99(14)
C8 C7 C16 C17 -120.51(15)
C6 C7 C16 C17 118.61(14)
C8 C7 C16 C15 121.51(14)
C6 C7 C16 C15 0.63(14)
C23 C16 C17 C18 -54.44(19)
C15 C16 C17 C18 -172.98(13)
C7 C16 C17 C18 75.86(18)
C16 C17 C18 C19 -70.33(19)
C12 O4 C19 C18 -118.20(17)
C13 C12 C19 O4 -99.08(17)
C11 C12 C19 O4 103.04(16)
O4 C12 C19 C18 102.85(17)
C13 C12 C19 C18 3.8(2)
C11 C12 C19 C18 -154.11(15)
C17 C18 C19 O4 -174.25(13)
C17 C18 C19 C12 114.72(17)
C8 C9 C20 C22 19.8(2)
C10 C9 C20 C22 -160.77(14)
C8 C9 C20 C21 -104.42(19)
C10 C9 C20 C21 74.97(18)
O3 C6 C24 C25 -74.12(16)
C5 C6 C24 C25 40.58(18)
C7 C6 C24 C25 168.96(13)
C6 C24 C25 C26 -98.96(17)
C6 C24 C25 C32 72.40(17)
C32 C25 C26 C27 -11.5(2)
C24 C25 C26 C27 159.17(14)
C28 O5 C27 C26 -73.35(18)
C28 O5 C27 C29 165.32(14)
C25 C26 C27 O5 154.42(15)
C25 C26 C27 C29 -86.24(19)
O5 C27 C29 C30 58.85(17)
C26 C27 C29 C30 -64.12(18)
O1 C3 C30 C31 56.19(18)
C4 C3 C30 C31 173.43(15)
O1 C3 C30 C29 179.38(13)
C4 C3 C30 C29 -63.38(19)
C27 C29 C30 C31 -127.25(16)
C27 C29 C30 C3 109.88(17)
